data_2311924
loop_
_publ_author_name
'Jandl, Christian'
'P\"othig, Alexander'

_publ_section_title
;
 Hydroxytropylium chloride: the first crystal structure of an
 unfunctionalized hydroxytropylium ion.
;
_journal_coeditor_code FP3042
_journal_issue 'Pt 10'
_journal_name_full 'Acta crystallographica. Section C, Structural chemistry'
_journal_page_first 810
_journal_page_last 813
_journal_paper_doi 10.1107/S2053229617013183
_journal_volume 73
_journal_year 2017
_chemical_formula_iupac 'C7 H7 O +, Cl -'
_chemical_formula_moiety 'C7 H7 O +, Cl -'
_chemical_formula_sum 'C7 H7 Cl O'
_chemical_formula_weight 142.58
_chemical_name_systematic
;
Hydroxytropylium chloride
;
_space_group_IT_number 7
_space_group_name_Hall 'P -2yc'
_space_group_name_H-M_alt 'P 1 c 1'
_symmetry_cell_setting monoclinic
_symmetry_space_group_name_Hall 'P -2yc'
_symmetry_space_group_name_H-M 'P 1 c 1'
_atom_sites_solution_hydrogens mixed
_cell_angle_alpha 90
_cell_angle_beta 98.727(3)
_cell_angle_gamma 90
_cell_formula_units_Z 2
_cell_length_a 4.8622(3)
_cell_length_b 6.9718(4)
_cell_length_c 10.1539(5)
_cell_measurement_reflns_used 9915
_cell_measurement_temperature 123
_cell_measurement_theta_max 36.3569
_cell_measurement_theta_min 2.9217
_cell_volume 340.21(3)
_computing_cell_refinement
;
SAINT (Bruker, 2012)
;
_computing_data_collection
;
APEX2 (Bruker, 2013)
;
_computing_data_reduction
;
SAINT (Bruker, 2012)
;
_computing_molecular_graphics
;
PLATON (Spek, 2009) and Mercury (Macrae <i>et al.</i>,  2006)
;
_computing_publication_material
;
PLATON (Spek, 2009), enCIFer (Allen <i>et al.</i>,  2004) and
publCIF (Westrip, 2010)
;
_computing_structure_refinement
;
SHELXL2014 (Sheldrick, 2015)and ShelXle (H\"ubschle <i>et al.</i>,
2011)
;
_computing_structure_solution
;
SHELXS97 (Sheldrick, 2008)
;
_diffrn_ambient_temperature 123
_diffrn_detector_area_resol_mean 16
_diffrn_measured_fraction_theta_full 1.000
_diffrn_measured_fraction_theta_max 1.000
_diffrn_measurement_device ' \k-geometry diffractometer '
_diffrn_measurement_device_type 'Bruker APEXII CCD'
_diffrn_measurement_method ' phi- and omega-rotation '
_diffrn_radiation_monochromator 'MONTEL optic'
_diffrn_radiation_source 'rotating anode FR591'
_diffrn_radiation_type MoK\a
_diffrn_radiation_wavelength 0.71073
_diffrn_reflns_av_R_equivalents 0.0312
_diffrn_reflns_limit_h_max 6
_diffrn_reflns_limit_h_min -6
_diffrn_reflns_limit_k_max 9
_diffrn_reflns_limit_k_min -9
_diffrn_reflns_limit_l_max 13
_diffrn_reflns_limit_l_min -13
_diffrn_reflns_number 14261
_diffrn_reflns_reduction_process
;
;
_diffrn_reflns_theta_full 25.24
_diffrn_reflns_theta_max 28.25
_diffrn_reflns_theta_min 2.92
_exptl_absorpt_coefficient_mu 0.468
_exptl_absorpt_correction_T_max 0.7471
_exptl_absorpt_correction_T_min 0.6977
_exptl_absorpt_correction_type multi-scan
_exptl_absorpt_process_details
;
(SADABS; Bruker, 2012)
;
_exptl_crystal_colour colourless
_exptl_crystal_density_diffrn 1.392
_exptl_crystal_density_method 'Not Measured'
_exptl_crystal_description needle
_exptl_crystal_F_000 148
_exptl_crystal_size_max 0.409
_exptl_crystal_size_mid 0.151
_exptl_crystal_size_min 0.110
_refine_diff_density_max 0.335
_refine_diff_density_min -0.147
_refine_ls_abs_structure_details
;
Flack (1983) and Parsons <i>et al.</i> (2013)
;
_refine_ls_abs_structure_Flack 0.097(14)
_refine_ls_extinction_method none
_refine_ls_goodness_of_fit_ref 1.036
_refine_ls_hydrogen_treatment mixed
_refine_ls_matrix_type full
_refine_ls_number_parameters 86
_refine_ls_number_reflns 1690
_refine_ls_number_restraints 2
_refine_ls_restrained_S_all 1.035
_refine_ls_R_factor_all 0.0213
_refine_ls_R_factor_gt 0.0212
_refine_ls_shift/su_max 0.001
_refine_ls_shift/su_mean 0.000
_refine_ls_structure_factor_coef Fsqd
_refine_ls_weighting_details 'W=1/[\S^2^(FO^2^)+(0.0407P)^2^+0.0399P] WHERE P=(FO^2^+2FC^2^)/3'
_refine_ls_weighting_scheme calc
_refine_ls_wR_factor_gt 0.0585
_refine_ls_wR_factor_ref 0.0587
_reflns_number_gt 1682
_reflns_number_total 1690
_reflns_threshold_expression I>2\s(I)
_cod_data_source_file fp3042sup1.cif
_cod_data_source_block I
_cod_original_cell_volume 340.22(3)
_cod_original_sg_symbol_H-M 'P c'
_cod_database_code 2311924

loop_
_space_group_symop_id
_space_group_symop_operation_xyz
1 x,y,z
2 x,-y,1/2+z

loop_
_atom_site_aniso_label
_atom_site_aniso_U_11
_atom_site_aniso_U_22
_atom_site_aniso_U_33
_atom_site_aniso_U_12
_atom_site_aniso_U_13
_atom_site_aniso_U_23
Cl1 0.0336(2) 0.0171(2) 0.0342(2) -0.0003(2) 0.0185(2) 0.00180(10)
O1 0.0303(6) 0.0195(6) 0.0269(6) -0.0020(5) 0.0176(5) -0.0018(4)
C1 0.0205(7) 0.0179(10) 0.0194(7) -0.0008(6) 0.0044(6) 0.0000(6)
C2 0.0275(9) 0.0141(7) 0.0280(8) -0.0004(6) 0.0137(7) -0.0016(6)
C3 0.0290(9) 0.0191(8) 0.0264(9) 0.0029(6) 0.0122(7) -0.0038(6)
C4 0.0203(8) 0.0294(12) 0.0205(8) 0.0009(7) 0.0097(6) 0.0022(7)
C5 0.0230(8) 0.0251(9) 0.0257(8) -0.0050(7) 0.0078(7) 0.0063(8)
C6 0.0294(9) 0.0163(7) 0.0299(10) -0.0025(7) 0.0079(7) 0.0016(6)
C7 0.0275(8) 0.0159(8) 0.0248(8) -0.0003(7) 0.0084(7) -0.0015(6)

loop_
_atom_site_type_symbol
_atom_site_label
_atom_site_fract_x
_atom_site_fract_y
_atom_site_fract_z
_atom_site_U_iso_or_equiv
_atom_site_thermal_displace_type
_atom_site_calc_flag
_atom_site_refinement_flags
_atom_site_occupancy
Cl Cl1 0.83894(12) 1.00722(6) 0.32306(7) 0.02690(10) Uani d . 1.000
O O1 0.7122(3) 0.61466(18) 0.37565(14) 0.0242(3) Uani d . 1.000
C C1 0.5421(3) 0.5794(3) 0.46254(16) 0.0191(5) Uani d . 1.000
C C2 0.4481(3) 0.7335(2) 0.53459(17) 0.0222(5) Uani d . 1.000
C C3 0.2685(4) 0.7279(3) 0.62647(18) 0.0240(5) Uani d . 1.000
C C4 0.1276(3) 0.5721(3) 0.67384(16) 0.0227(5) Uani d . 1.000
C C5 0.1451(3) 0.3822(3) 0.64158(19) 0.0242(5) Uani d . 1.000
C C6 0.3053(4) 0.2993(2) 0.5518(2) 0.0249(5) Uani d . 1.000
C C7 0.4782(4) 0.3835(3) 0.47408(18) 0.0223(5) Uani d . 1.000
H H1 0.751(6) 0.738(5) 0.370(4) 0.063(9) Uiso d . 1.000
H H2 0.51830 0.85660 0.51710 0.0270 Uiso c RU 1.000
H H3 0.23370 0.84860 0.66420 0.0290 Uiso c RU 1.000
H H4 0.00560 0.60230 0.73560 0.0270 Uiso c RU 1.000
H H5 0.03630 0.29610 0.68480 0.0290 Uiso c RU 1.000
H H6 0.29120 0.16370 0.54410 0.0300 Uiso c RU 1.000
H H7 0.56700 0.29840 0.42070 0.0270 Uiso c RU 1.000

loop_
_atom_type_symbol
_atom_type_description
_atom_type_scat_dispersion_real
_atom_type_scat_dispersion_imag
_atom_type_scat_source
C C 0.0033 0.0016 ' International Tables Vol C Tables 4.2.6.8 and 6.1.1.4'
H H 0.0000 0.0000 ' International Tables Vol C Tables 4.2.6.8 and 6.1.1.4'
Cl Cl 0.1484 0.1585 ' International Tables Vol C Tables 4.2.6.8 and 6.1.1.4'
O O 0.0106 0.0060 ' International Tables Vol C Tables 4.2.6.8 and 6.1.1.4'

loop_
_geom_angle_atom_site_label_1
_geom_angle_atom_site_label_2
_geom_angle_atom_site_label_3
_geom_angle
_geom_angle_publ_flag
C1 O1 H1 113(2) no
O1 C1 C2 119.24(17) yes
O1 C1 C7 113.84(16) yes
C2 C1 C7 126.91(15) yes
C1 C2 C3 128.26(15) yes
C2 C3 C4 130.36(18) yes
C3 C4 C5 127.82(16) yes
C4 C5 C6 127.70(16) yes
C5 C6 C7 130.14(16) yes
C1 C7 C6 128.73(17) yes
C1 C2 H2 116.00 no
C3 C2 H2 116.00 no
C2 C3 H3 115.00 no
C4 C3 H3 115.00 no
C3 C4 H4 116.00 no
C5 C4 H4 116.00 no
C4 C5 H5 116.00 no
C6 C5 H5 116.00 no
C5 C6 H6 115.00 no
C7 C6 H6 115.00 no
C1 C7 H7 116.00 no
C6 C7 H7 116.00 no

loop_
_geom_bond_atom_site_label_1
_geom_bond_atom_site_label_2
_geom_bond_distance
_geom_bond_publ_flag
O1 C1 1.321(2) yes
O1 H1 0.88(3) no
C1 C7 1.410(3) yes
C1 C2 1.414(2) yes
C2 C3 1.372(2) yes
C3 C4 1.407(3) yes
C4 C5 1.370(3) yes
C5 C6 1.410(3) yes
C6 C7 1.370(3) yes
C2 H2 0.9500 no
C3 H3 0.9500 no
C4 H4 0.9500 no
C5 H5 0.9500 no
C6 H6 0.9500 no
C7 H7 0.9500 no

loop_
_geom_hbond_atom_site_label_D
_geom_hbond_atom_site_label_H
_geom_hbond_atom_site_label_A
_geom_hbond_site_symmetry_A
_geom_hbond_distance_DH
_geom_hbond_distance_HA
_geom_hbond_distance_DA
_geom_hbond_angle_DHA
_geom_hbond_publ_flag
O1 H1 Cl1 . 0.88(3) 2.00(3) 2.8732(14) 170(4) yes
C2 H2 Cl1 . 0.9500 2.8892 3.620(2) 134.6 yes
C3 H3 Cl1 2_475 0.9500 2.8698 3.609(2) 135.4 yes
C4 H4 O1 2_465 0.9500 2.638 3.351(2) 132.2 yes
C5 H5 Cl1 2_465 0.9500 2.7900 3.717(2) 165.9 yes
C7 H7 Cl1 1_545 0.9500 2.6900 3.623(2) 166.3 yes

loop_
_geom_torsion_atom_site_label_1
_geom_torsion_atom_site_label_2
_geom_torsion_atom_site_label_3
_geom_torsion_atom_site_label_4
_geom_torsion
_geom_torsion_publ_flag
O1 C1 C2 C3 178.61(17) yes
C7 C1 C2 C3 -2.7(3) yes
O1 C1 C7 C6 -178.33(19) yes
C2 C1 C7 C6 2.9(3) yes
C1 C2 C3 C4 -0.5(3) yes
C2 C3 C4 C5 2.6(3) yes
C3 C4 C5 C6 -1.1(3) yes
C4 C5 C6 C7 -0.8(3) yes
C5 C6 C7 C1 -0.3(4) yes
